data_7719330
loop_
_publ_author_name
'Tang, Ao'
'Dai, Wen-Tao'
'Bai, Qixia'
'Xie, Xiao-Dan'
'Zhang, Zhe'
'Wang, Pingshan'
'Lu, Wei'
'Zhang, Qi'

_publ_section_title
;
 Steric engineering of Pd<sup>II</sup>-ligand coordination pathways:
 hierarchical control from functionally addressable intermediates to
 supramolecular architectures.
;
_journal_issue 36
_journal_name_full 'Dalton transactions (Cambridge, England : 2003)'
_journal_page_first 13759
_journal_page_last 13763
_journal_paper_doi 10.1039/d5dt01592h
_journal_volume 54
_journal_year 2025
_chemical_formula_moiety 'C60 H60 N8 Pd2, 4(B F4), 8(C2 H3 N)'
_chemical_formula_sum 'C76 H84 B4 F16 N16 Pd2'
_chemical_formula_weight 1781.63
_space_group_crystal_system triclinic
_space_group_IT_number 2
_space_group_name_Hall '-P 1'
_space_group_name_H-M_alt 'P -1'
_atom_sites_solution_hydrogens geom
_audit_creation_date 2025-07-23
_audit_creation_method
;
Olex2 1.5
(compiled 2025.05.31 svn.r86d253d1 for OlexSys, GUI svn.r7254)
;
_audit_update_record
;
2025-07-23 deposited with the CCDC.	2025-08-01 downloaded from the CCDC.
;
_cell_angle_alpha 77.772(2)
_cell_angle_beta 75.568(2)
_cell_angle_gamma 68.003(2)
_cell_formula_units_Z 1
_cell_length_a 10.9441(6)
_cell_length_b 13.9935(8)
_cell_length_c 15.8444(9)
_cell_measurement_reflns_used 9828
_cell_measurement_temperature 150(2)
_cell_measurement_theta_max 68.29
_cell_measurement_theta_min 2.91
_cell_volume 2159.8(2)
_computing_cell_refinement 'Bruker SAINT'
_computing_data_collection 'Bruker APEX2'
_computing_data_reduction 'Bruker SAINT'
_computing_molecular_graphics 'Olex2 1.5 (Dolomanov et al., 2009)'
_computing_publication_material 'Olex2 1.5 (Dolomanov et al., 2009)'
_computing_structure_refinement 'SHELXL-2014 (Sheldrick 2014)'
_computing_structure_solution 'SHELXS-97 (Sheldrick 2008)'
_diffrn_ambient_temperature 150(2)
_diffrn_measured_fraction_theta_full 0.987
_diffrn_measured_fraction_theta_max 0.983
_diffrn_measurement_device_type 'Bruker APEX-II CCD'
_diffrn_measurement_method '\f and \w scans'
_diffrn_radiation_type CuK\a
_diffrn_radiation_wavelength 1.54178
_diffrn_reflns_av_R_equivalents 0.0655
_diffrn_reflns_av_unetI/netI 0.0577
_diffrn_reflns_Laue_measured_fraction_full 0.987
_diffrn_reflns_Laue_measured_fraction_max 0.983
_diffrn_reflns_limit_h_max 13
_diffrn_reflns_limit_h_min -13
_diffrn_reflns_limit_k_max 16
_diffrn_reflns_limit_k_min -16
_diffrn_reflns_limit_l_max 19
_diffrn_reflns_limit_l_min -19
_diffrn_reflns_number 23971
_diffrn_reflns_point_group_measured_fraction_full 0.987
_diffrn_reflns_point_group_measured_fraction_max 0.983
_diffrn_reflns_theta_full 67.679
_diffrn_reflns_theta_max 68.281
_diffrn_reflns_theta_min 2.905
_exptl_absorpt_coefficient_mu 4.083
_exptl_absorpt_correction_T_max 0.7531
_exptl_absorpt_correction_T_min 0.2192
_exptl_absorpt_correction_type multi-scan
_exptl_absorpt_process_details
;
SADABS-2016/2 (Bruker,2016/2) was used for absorption correction.
wR2(int) was 0.1587 before and 0.0880 after correction.
The Ratio of minimum to maximum transmission is 0.2911.
The \l/2 correction factor is Not present.
;
_exptl_crystal_colour colourless
_exptl_crystal_colour_primary colourless
_exptl_crystal_density_diffrn 1.370
_exptl_crystal_description block
_exptl_crystal_F_000 908
_exptl_crystal_size_max 0.5
_exptl_crystal_size_mid 0.35
_exptl_crystal_size_min 0.23
_refine_diff_density_max 1.592
_refine_diff_density_min -2.346
_refine_diff_density_rms 0.119
_refine_ls_extinction_method none
_refine_ls_goodness_of_fit_ref 1.095
_refine_ls_hydrogen_treatment constr
_refine_ls_matrix_type full
_refine_ls_number_parameters 599
_refine_ls_number_reflns 7773
_refine_ls_number_restraints 543
_refine_ls_restrained_S_all 1.114
_refine_ls_R_factor_all 0.0664
_refine_ls_R_factor_gt 0.0635
_refine_ls_shift/su_max 0.001
_refine_ls_shift/su_mean 0.000
_refine_ls_structure_factor_coef Fsqd
_refine_ls_weighting_details 'w=1/[\s^2^(Fo^2^)+(0.1367P)^2^+0.3855P] where P=(Fo^2^+2Fc^2^)/3'
_refine_ls_weighting_scheme calc
_refine_ls_wR_factor_gt 0.1778
_refine_ls_wR_factor_ref 0.1809
_reflns_Friedel_coverage 0.000
_reflns_number_gt 7228
_reflns_number_total 7773
_reflns_threshold_expression 'I > 2\s(I)'
_cod_data_source_file d5dt01592h2.cif
_cod_data_source_block cu_zq_dwt_470_150k_0m_a
_cod_depositor_comments 'Adding full bibliography for 7719330--7719332.cif.'
_cod_database_code 7719330
_shelx_shelxl_version_number 2018/3
_shelx_space_group_comment
;
The symmetry employed for this shelxl refinement is uniquely defined
by the following loop, which should always be used as a source of
symmetry information in preference to the above space-group names.
They are only intended as comments.
;
_shelx_estimated_absorpt_t_max 0.454
_shelx_estimated_absorpt_t_min 0.235
_olex2_refinement_description
;
1. Uiso/Uaniso restraints and constraints
: within 2A with sigma of 0.01 and sigma for terminal atoms of 0.02 within 2A
: within 2A with sigma of 0.01 and sigma for terminal atoms of 0.02 within 2A
: with sigma of 0.01 and sigma for terminal atoms of 0.02
2. Rigid body (RIGU) restrains
 with sigma for 1-2 distances of 0.01 and sigma for 1-3 distances of 0.01
 with sigma for 1-2 distances of 0.01 and sigma for 1-3 distances of 0.01
3. Same fragment restrains
4. Others
 Sof(B1)=Sof(F2)=Sof(F3)=Sof(F4)=Sof(F5)=1-FVAR(1)
 Sof(B1)=Sof(F2)=Sof(F3)=Sof(F4)=Sof(F5)=FVAR(1)
 Sof(N1)=Sof(C2)=Sof(C3)=Sof(H3A)=Sof(H3B)=Sof(H3C)=1-FVAR(2)
 Sof(N1)=Sof(C2)=Sof(C3)=Sof(H3A)=Sof(H3B)=Sof(H3C)=FVAR(2)
5.a Ternary CH refined with riding coordinates:
 C13(H13), C26(H26)
5.b Aromatic/amide H refined with riding coordinates:
 C2(H2), C3(H3), C5(H5), C8(H8), C10(H10), C11(H11), C12(H12), C16(H16),
 C17(H17), C19(H19)
5.c Idealised Me refined as rotating group:
 C14(H14A,H14B,H14C), C21(H21A,H21B,H21C), C23(H23A,H23B,H23C), C25(H25A,H25B,
 H25C), C27(H27A,H27B,H27C), C28(H28A,H28B,H28C), C3(H3A,H3B,H3C), C3(H3A,H3B,
 H3C), C3(H3A,H3B,H3C), C3(H3A,H3B,H3C), C3(H3A,H3B,H3C)
;
_olex2_submission_special_instructions 'No special instructions were received'

loop_
_space_group_symop_operation_xyz
'x, y, z'
'-x, -y, -z'

loop_
_atom_site_label
_atom_site_type_symbol
_atom_site_fract_x
_atom_site_fract_y
_atom_site_fract_z
_atom_site_U_iso_or_equiv
_atom_site_adp_type
_atom_site_occupancy
_atom_site_site_symmetry_order
_atom_site_calc_flag
_atom_site_refinement_flags_posn
_atom_site_refinement_flags_adp
_atom_site_refinement_flags_occupancy
_atom_site_disorder_assembly
_atom_site_disorder_group
Pd1 Pd 0.04048(2) -0.14028(2) 0.74464(2) 0.03119(15) Uani 1 1 d . . . . .
N1 N 0.8351(3) 0.2890(3) 0.2685(2) 0.0328(7) Uani 1 1 d . . . . .
C1 C 0.6236(4) 0.3968(3) 0.3402(3) 0.0402(9) Uani 1 1 d . . . . .
C2 C 0.6477(5) 0.4838(4) 0.2854(3) 0.0504(11) Uani 1 1 d . . . . .
H2 H 0.582088 0.551086 0.289374 0.060 Uiso 1 1 calc R U . . .
N3 N -0.0801(3) 0.0090(3) 0.7553(2) 0.0313(7) Uani 1 1 d . . . . .
C3 C 0.7659(5) 0.4711(4) 0.2262(3) 0.0559(12) Uani 1 1 d . . . . .
H3 H 0.783347 0.530161 0.190889 0.067 Uiso 1 1 calc R U . . .
C4 C 0.8608(4) 0.3722(3) 0.2172(3) 0.0422(9) Uani 1 1 d . . . . .
N5 N 0.1247(3) -0.1379(3) 0.8407(2) 0.0394(8) Uani 1 1 d . . . . .
C5 C 0.7208(4) 0.3000(3) 0.3282(3) 0.0363(8) Uani 1 1 d . . . . .
H5 H 0.706098 0.239785 0.363217 0.044 Uiso 1 1 calc R U . . .
N6 N -0.0418(4) -0.1358(3) 0.6454(2) 0.0399(8) Uani 1 1 d . . . . .
C6 C 0.3962(4) 0.4246(3) 0.4525(3) 0.0432(9) Uani 1 1 d . . . . .
C7 C 0.2669(4) 0.4498(3) 0.5088(3) 0.0377(8) Uani 1 1 d . . . . .
C8 C 0.2101(4) 0.3732(3) 0.5493(3) 0.0377(8) Uani 1 1 d . . . . .
H8 H 0.258239 0.302469 0.541197 0.045 Uiso 1 1 calc R U . . .
C9 C 0.0816(4) 0.4012(3) 0.6021(2) 0.0351(8) Uani 1 1 d . . . . .
C10 C 0.0125(4) 0.5046(3) 0.6132(3) 0.0396(9) Uani 1 1 d . . . . .
H10 H -0.075045 0.524102 0.648086 0.047 Uiso 1 1 calc R U . . .
C11 C 0.0699(4) 0.5794(3) 0.5739(3) 0.0439(10) Uani 1 1 d . . . . .
H11 H 0.021907 0.649951 0.582655 0.053 Uiso 1 1 calc R U . . .
C12 C 0.1962(4) 0.5530(3) 0.5221(3) 0.0412(8) Uani 1 1 d . . . . .
H12 H 0.234863 0.605212 0.495438 0.049 Uiso 1 1 calc R U . . .
C13 C 0.9894(5) 0.3561(4) 0.1504(3) 0.0556(12) Uani 1 1 d . . . . .
H13 H 1.051611 0.283861 0.164589 0.067 Uiso 1 1 calc R U . . .
C14 C 1.0575(5) 0.4312(5) 0.1520(3) 0.0663(14) Uani 1 1 d . . . . .
H14A H 1.147828 0.410249 0.116039 0.099 Uiso 1 1 calc R U . . .
H14B H 1.063833 0.430990 0.212689 0.099 Uiso 1 1 calc R U . . .
H14C H 1.005249 0.501323 0.128389 0.099 Uiso 1 1 calc R U . . .
C15 C -0.2113(4) 0.0349(3) 0.7937(3) 0.0384(9) Uani 1 1 d . . . . .
C16 C -0.2865(4) 0.1385(4) 0.7959(3) 0.0469(10) Uani 1 1 d . . . . .
H16 H -0.378320 0.157631 0.823692 0.056 Uiso 1 1 calc R U . . .
C17 C -0.2316(4) 0.2148(4) 0.7588(3) 0.0470(10) Uani 1 1 d . . . . .
H17 H -0.285172 0.285852 0.761030 0.056 Uiso 1 1 calc R U . . .
C18 C -0.0966(4) 0.1876(3) 0.7177(3) 0.0375(8) Uani 1 1 d . . . . .
C19 C -0.0250(4) 0.0832(3) 0.7183(3) 0.0357(8) Uani 1 1 d . . . . .
H19 H 0.067209 0.062379 0.691421 0.043 Uiso 1 1 calc R U . . .
C20 C -0.0336(4) 0.2618(3) 0.6773(3) 0.0387(8) Uani 1 1 d . . . . .
C21 C 0.9609(7) 0.3665(5) 0.0589(4) 0.0760(17) Uani 1 1 d . . . . .
H21A H 1.045702 0.348354 0.016616 0.114 Uiso 1 1 calc R U . . .
H21B H 0.905434 0.438301 0.041915 0.114 Uiso 1 1 calc R U . . .
H21C H 0.913089 0.319473 0.059246 0.114 Uiso 1 1 calc R U . . .
C22 C 0.1797(5) -0.1318(4) 0.8894(3) 0.0464(10) Uani 1 1 d . . . . .
C23 C 0.2503(6) -0.1215(5) 0.9511(4) 0.0692(16) Uani 1 1 d . . . . .
H23A H 0.342546 -0.170493 0.942276 0.104 Uiso 1 1 calc R U . . .
H23B H 0.204560 -0.136688 1.011298 0.104 Uiso 1 1 calc R U . . .
H23C H 0.251645 -0.050354 0.941648 0.104 Uiso 1 1 calc R U . . .
C24 C -0.0933(5) -0.1259(3) 0.5891(3) 0.0432(10) Uani 1 1 d . . . . .
C25 C -0.1616(6) -0.1145(4) 0.5180(3) 0.0591(13) Uani 1 1 d . . . . .
H25A H -0.173385 -0.045633 0.483673 0.089 Uiso 1 1 calc R U . . .
H25B H -0.249645 -0.121900 0.542412 0.089 Uiso 1 1 calc R U . . .
H25C H -0.107974 -0.168204 0.479795 0.089 Uiso 1 1 calc R U . . .
C26 C -0.2674(4) -0.0509(3) 0.8363(3) 0.0423(9) Uani 1 1 d . . . . .
H26 H -0.210908 -0.113360 0.806073 0.051 Uiso 1 1 calc R U . . .
C27 C -0.2532(8) -0.0796(6) 0.9317(4) 0.080(2) Uani 1 1 d . . . . .
H27A H -0.161999 -0.088155 0.936408 0.120 Uiso 1 1 calc R U . . .
H27B H -0.270581 -0.144880 0.955184 0.120 Uiso 1 1 calc R U . . .
H27C H -0.317883 -0.024282 0.965356 0.120 Uiso 1 1 calc R U . . .
C28 C -0.4098(5) -0.0257(5) 0.8254(5) 0.0739(16) Uani 1 1 d . . . . .
H28A H -0.415114 -0.006290 0.762946 0.111 Uiso 1 1 calc R U . . .
H28B H -0.469412 0.032415 0.857743 0.111 Uiso 1 1 calc R U . . .
H28C H -0.437390 -0.086691 0.848607 0.111 Uiso 1 1 calc R U . . .
C29 C 0.0213(4) 0.3242(3) 0.6418(3) 0.0397(9) Uani 1 1 d . . . . .
C30 C 0.5026(4) 0.4088(3) 0.4031(3) 0.0439(9) Uani 1 1 d . . . . .
B1_2 B 0.3586(5) 0.9819(5) 0.6594(3) 0.0508(11) Uani 1 1 d D U . . .
F2_2 F 0.4915(3) 0.9432(3) 0.6230(3) 0.0809(10) Uani 1 1 d D U . . .
F3_2 F 0.2843(3) 0.9338(2) 0.6345(2) 0.0585(7) Uani 1 1 d D U . . .
F4_2 F 0.3389(4) 0.9730(3) 0.7491(2) 0.0788(10) Uani 1 1 d D U . . .
F5_2 F 0.3092(3) 1.0888(2) 0.6281(2) 0.0630(7) Uani 1 1 d D U . . .
B1_3 B 0.5901(8) 0.6947(8) 0.0567(6) 0.0588(19) Uani 0.689(7) 1 d D U P A 1
F2_3 F 0.5578(10) 0.6700(9) -0.0094(6) 0.140(3) Uani 0.689(7) 1 d D U P A 1
F3_3 F 0.7245(4) 0.6607(5) 0.0525(4) 0.0751(15) Uani 0.689(7) 1 d D U P A 1
F4_3 F 0.5415(7) 0.8034(5) 0.0470(6) 0.114(3) Uani 0.689(7) 1 d D U P A 1
F5_3 F 0.5245(6) 0.6605(5) 0.1374(4) 0.0804(19) Uani 0.689(7) 1 d D U P A 1
B1_13 B 0.5774(19) 0.6763(14) 0.0706(12) 0.080(4) Uani 0.311(7) 1 d D U P A 2
F2_13 F 0.4861(17) 0.6263(14) 0.0898(12) 0.124(4) Uani 0.311(7) 1 d D U P A 2
F3_13 F 0.6829(18) 0.6042(14) 0.0325(11) 0.136(5) Uani 0.311(7) 1 d D U P A 2
F4_13 F 0.5272(13) 0.7575(12) 0.0106(9) 0.090(3) Uani 0.311(7) 1 d D U P A 2
F5_13 F 0.5779(14) 0.6989(10) 0.1517(8) 0.083(3) Uani 0.311(7) 1 d D U P A 2
N1_4 N 0.8109(5) 0.1540(5) 0.5420(3) 0.0822(15) Uani 1 1 d D U . . .
C2_4 C 0.7036(5) 0.1567(5) 0.5551(4) 0.0622(13) Uani 1 1 d D U . . .
C3_4 C 0.5683(6) 0.1585(6) 0.5701(5) 0.0843(18) Uani 1 1 d D U . . .
H3A_4 H 0.562658 0.091927 0.602547 0.126 Uiso 1 1 calc R U . . .
H3B_4 H 0.540320 0.170027 0.513559 0.126 Uiso 1 1 calc R U . . .
H3C_4 H 0.509155 0.214846 0.604449 0.126 Uiso 1 1 calc R U . . .
N1_5 N 0.0253(9) 0.1396(8) 0.9115(5) 0.117(3) Uani 1 1 d D U . . .
C2_5 C 0.1044(7) 0.1728(6) 0.8699(4) 0.0815(18) Uani 1 1 d D U . . .
C3_5 C 0.2087(8) 0.2102(6) 0.8169(5) 0.0895(19) Uani 1 1 d D U . . .
H3A_5 H 0.233096 0.187825 0.758543 0.134 Uiso 1 1 calc R U . . .
H3B_5 H 0.287545 0.181978 0.844998 0.134 Uiso 1 1 calc R U . . .
H3C_5 H 0.176677 0.286317 0.810919 0.134 Uiso 1 1 calc R U . . .
N1_6 N 0.7596(6) 0.7230(5) 0.6759(6) 0.113(2) Uani 1 1 d D U . . .
C2_6 C 0.6645(6) 0.7195(6) 0.7226(5) 0.0830(19) Uani 1 1 d D U . . .
C3_6 C 0.5421(7) 0.7181(7) 0.7782(5) 0.099(2) Uani 1 1 d D U . . .
H3A_6 H 0.525613 0.655251 0.773983 0.148 Uiso 1 1 calc R U . . .
H3B_6 H 0.468778 0.779665 0.760123 0.148 Uiso 1 1 calc R U . . .
H3C_6 H 0.547070 0.718444 0.839018 0.148 Uiso 1 1 calc R U . . .
N1_7 N 0.6932(19) 0.4863(14) 0.7624(12) 0.133(5) Uani 0.528(11) 1 d D U P B 1
C2_7 C 0.6984(19) 0.4537(14) 0.8338(13) 0.110(5) Uani 0.528(11) 1 d D U P B 1
C3_7 C 0.724(3) 0.403(2) 0.9192(15) 0.133(6) Uani 0.528(11) 1 d D U P B 1
H3A_7 H 0.752925 0.445627 0.946371 0.199 Uiso 0.528(11) 1 calc R U P B 1
H3B_7 H 0.795020 0.334997 0.913788 0.199 Uiso 0.528(11) 1 calc R U P B 1
H3C_7 H 0.642126 0.393148 0.955926 0.199 Uiso 0.528(11) 1 calc R U P B 1
N1_17 N 0.656(3) 0.371(2) 1.0907(16) 0.169(8) Uani 0.472(11) 1 d D U P B 2
C2_17 C 0.668(3) 0.398(2) 1.0175(16) 0.133(6) Uani 0.472(11) 1 d D U P B 2
C3_17 C 0.672(3) 0.443(2) 0.9281(17) 0.134(6) Uani 0.472(11) 1 d D U P B 2
H3A_17 H 0.755197 0.402877 0.892215 0.201 Uiso 0.472(11) 1 calc R U P B 2
H3B_17 H 0.668458 0.514714 0.922628 0.201 Uiso 0.472(11) 1 calc R U P B 2
H3C_17 H 0.594895 0.441724 0.907676 0.201 Uiso 0.472(11) 1 calc R U P B 2

loop_
_atom_site_aniso_label
_atom_site_aniso_U_11
_atom_site_aniso_U_22
_atom_site_aniso_U_33
_atom_site_aniso_U_23
_atom_site_aniso_U_13
_atom_site_aniso_U_12
Pd1 0.0324(2) 0.0314(2) 0.0278(2) -0.00611(12) -0.00745(12) -0.00624(14)
N1 0.0356(16) 0.0257(16) 0.0322(16) -0.0078(12) -0.0070(13) -0.0022(13)
C1 0.0355(19) 0.036(2) 0.046(2) -0.0097(17) -0.0082(16) -0.0068(16)
C2 0.045(2) 0.035(2) 0.056(3) -0.0001(19) -0.005(2) -0.0040(19)
N3 0.0330(16) 0.0283(17) 0.0323(15) -0.0112(12) -0.0075(12) -0.0054(13)
C3 0.054(3) 0.042(3) 0.053(3) 0.005(2) 0.001(2) -0.008(2)
C4 0.043(2) 0.035(2) 0.037(2) 0.0014(16) -0.0042(16) -0.0058(17)
N5 0.0383(17) 0.047(2) 0.0358(17) -0.0089(15) -0.0112(14) -0.0125(15)
C5 0.0344(19) 0.039(2) 0.0363(19) -0.0063(16) -0.0063(15) -0.0135(16)
N6 0.0449(19) 0.037(2) 0.0343(17) -0.0109(14) -0.0141(15) -0.0032(15)
C6 0.036(2) 0.040(2) 0.052(2) -0.0113(18) -0.0064(18) -0.0102(17)
C7 0.0329(18) 0.038(2) 0.0417(19) -0.0112(16) -0.0074(15) -0.0080(15)
C8 0.0308(18) 0.034(2) 0.045(2) -0.0141(16) -0.0070(15) -0.0033(15)
C9 0.0327(18) 0.037(2) 0.0344(18) -0.0100(15) -0.0081(14) -0.0067(15)
C10 0.0346(19) 0.041(2) 0.0378(19) -0.0124(16) -0.0034(15) -0.0059(16)
C11 0.041(2) 0.031(2) 0.052(2) -0.0125(18) -0.0070(18) -0.0024(17)
C12 0.043(2) 0.034(2) 0.046(2) -0.0048(16) -0.0120(17) -0.0118(16)
C13 0.051(2) 0.041(3) 0.050(2) 0.0015(19) 0.0097(19) -0.0047(19)
C14 0.052(3) 0.092(4) 0.048(3) -0.006(3) 0.002(2) -0.025(3)
C15 0.0365(19) 0.045(2) 0.0355(19) -0.0127(16) -0.0065(15) -0.0123(17)
C16 0.033(2) 0.046(3) 0.052(2) -0.0102(19) 0.0022(17) -0.0084(18)
C17 0.039(2) 0.038(2) 0.056(2) -0.0122(19) -0.0017(18) -0.0038(17)
C18 0.0352(19) 0.041(2) 0.0363(19) -0.0085(16) -0.0078(15) -0.0104(16)
C19 0.0324(18) 0.038(2) 0.0360(18) -0.0111(16) -0.0047(14) -0.0083(16)
C20 0.0356(18) 0.035(2) 0.0416(19) -0.0106(16) -0.0056(15) -0.0056(16)
C21 0.101(4) 0.076(4) 0.053(3) -0.023(3) 0.020(3) -0.046(4)
C22 0.044(2) 0.050(3) 0.048(2) -0.0141(19) -0.0092(19) -0.0150(19)
C23 0.070(3) 0.088(4) 0.066(3) -0.020(3) -0.033(3) -0.027(3)
C24 0.050(2) 0.034(2) 0.041(2) -0.0121(17) -0.0149(19) -0.0006(17)
C25 0.075(3) 0.062(3) 0.045(2) -0.012(2) -0.032(2) -0.013(3)
C26 0.041(2) 0.045(2) 0.042(2) -0.0101(17) -0.0036(16) -0.0168(17)
C27 0.118(5) 0.095(5) 0.056(3) 0.010(3) -0.027(3) -0.073(5)
C28 0.052(3) 0.077(4) 0.103(5) -0.001(3) -0.023(3) -0.033(3)
C29 0.0363(19) 0.037(2) 0.0400(19) -0.0145(16) -0.0070(15) -0.0011(16)
C30 0.040(2) 0.044(2) 0.049(2) -0.0098(18) -0.0070(18) -0.0145(17)
B1_2 0.039(2) 0.068(3) 0.047(2) -0.008(2) -0.0128(19) -0.016(2)
F2_2 0.0412(15) 0.087(2) 0.089(2) -0.0009(19) 0.0008(15) -0.0071(15)
F3_2 0.0625(16) 0.0515(16) 0.0656(16) -0.0047(13) -0.0204(13) -0.0205(13)
F4_2 0.080(2) 0.116(3) 0.0498(15) -0.0024(17) -0.0162(15) -0.046(2)
F5_2 0.0601(16) 0.0540(17) 0.0760(18) -0.0116(14) -0.0230(14) -0.0125(13)
B1_3 0.047(3) 0.071(4) 0.060(4) -0.017(3) -0.001(3) -0.023(3)
F2_3 0.146(5) 0.181(6) 0.109(4) -0.040(5) -0.047(4) -0.048(5)
F3_3 0.039(2) 0.084(3) 0.078(3) -0.005(2) 0.0002(19) -0.004(2)
F4_3 0.090(4) 0.070(4) 0.126(5) 0.003(3) 0.041(4) -0.011(3)
F5_3 0.061(3) 0.067(3) 0.080(3) 0.004(3) 0.012(2) -0.007(2)
B1_13 0.068(5) 0.084(5) 0.079(5) -0.015(5) -0.009(5) -0.017(4)
F2_13 0.120(7) 0.134(8) 0.124(8) -0.022(7) -0.011(6) -0.053(6)
F3_13 0.116(7) 0.120(8) 0.094(7) -0.016(6) 0.020(6) 0.024(6)
F4_13 0.080(6) 0.087(7) 0.090(6) -0.002(5) -0.038(5) -0.006(5)
F5_13 0.072(6) 0.070(6) 0.089(5) -0.014(5) -0.021(5) 0.002(5)
N1_4 0.073(3) 0.122(5) 0.062(3) -0.028(3) -0.011(2) -0.038(3)
C2_4 0.060(3) 0.071(4) 0.054(3) -0.003(2) -0.014(2) -0.021(3)
C3_4 0.068(3) 0.084(5) 0.089(4) 0.012(3) -0.011(3) -0.028(3)
N1_5 0.113(5) 0.169(8) 0.074(4) -0.008(4) -0.032(4) -0.050(5)
C2_5 0.084(4) 0.106(5) 0.059(3) -0.024(3) -0.029(3) -0.020(4)
C3_5 0.106(5) 0.092(5) 0.087(4) -0.027(4) -0.040(4) -0.030(4)
N1_6 0.063(3) 0.082(4) 0.154(7) -0.007(4) 0.007(4) -0.001(3)
C2_6 0.053(3) 0.083(4) 0.101(5) -0.030(4) -0.020(3) 0.004(3)
C3_6 0.069(4) 0.120(6) 0.099(5) -0.018(5) -0.015(4) -0.020(4)
N1_7 0.131(11) 0.116(12) 0.147(11) -0.031(10) -0.008(11) -0.040(9)
C2_7 0.110(9) 0.093(10) 0.149(11) -0.022(9) -0.034(10) -0.049(7)
C3_7 0.132(13) 0.109(13) 0.174(11) -0.020(11) -0.050(11) -0.046(10)
N1_17 0.159(15) 0.136(15) 0.202(15) 0.014(15) -0.028(16) -0.062(12)
C2_17 0.124(11) 0.120(12) 0.172(13) -0.013(12) -0.047(13) -0.051(10)
C3_17 0.129(13) 0.110(13) 0.178(12) -0.019(12) -0.046(12) -0.047(10)

loop_
_atom_type_symbol
_atom_type_description
_atom_type_scat_dispersion_real
_atom_type_scat_dispersion_imag
_atom_type_scat_source
C C 0.0181 0.0091 'International Tables Vol C Tables 4.2.6.8 and 6.1.1.4'
H H 0.0000 0.0000 'International Tables Vol C Tables 4.2.6.8 and 6.1.1.4'
B B 0.0090 0.0039 'International Tables Vol C Tables 4.2.6.8 and 6.1.1.4'
F F 0.0727 0.0534 'International Tables Vol C Tables 4.2.6.8 and 6.1.1.4'
N N 0.0311 0.0180 'International Tables Vol C Tables 4.2.6.8 and 6.1.1.4'
Pd Pd 0.1215 3.9337 'International Tables Vol C Tables 4.2.6.8 and 6.1.1.4'

loop_
_geom_angle_atom_site_label_1
_geom_angle_atom_site_label_2
_geom_angle_atom_site_label_3
_geom_angle
_geom_angle_site_symmetry_1
_geom_angle_site_symmetry_3
_geom_angle_publ_flag
N3 Pd1 N1 178.57(11) . 2_656 ?
N5 Pd1 N1 90.49(14) . 2_656 ?
N5 Pd1 N3 89.61(14) . . ?
N6 Pd1 N1 91.34(14) . 2_656 ?
N6 Pd1 N3 88.50(13) . . ?
N6 Pd1 N5 176.93(13) . . ?
C4 N1 Pd1 122.5(3) . 2_656 ?
C5 N1 Pd1 116.1(3) . 2_656 ?
C5 N1 C4 121.3(3) . . ?
C2 C1 C30 120.6(4) . . ?
C5 C1 C2 117.2(4) . . ?
C5 C1 C30 122.1(4) . . ?
C1 C2 H2 120.1 . . ?
C3 C2 C1 119.8(4) . . ?
C3 C2 H2 120.1 . . ?
C15 N3 Pd1 122.5(3) . . ?
C19 N3 Pd1 116.7(3) . . ?
C19 N3 C15 120.7(3) . . ?
C2 C3 H3 119.7 . . ?
C2 C3 C4 120.7(5) . . ?
C4 C3 H3 119.7 . . ?
N1 C4 C3 119.0(4) . . ?
N1 C4 C13 119.5(4) . . ?
C3 C4 C13 121.5(4) . . ?
C22 N5 Pd1 173.4(4) . . ?
N1 C5 C1 121.9(4) . . ?
N1 C5 H5 119.0 . . ?
C1 C5 H5 119.0 . . ?
C24 N6 Pd1 175.2(4) . . ?
C30 C6 C7 176.5(5) . . ?
C8 C7 C6 121.3(4) . . ?
C12 C7 C6 119.0(4) . . ?
C12 C7 C8 119.7(4) . . ?
C7 C8 H8 120.1 . . ?
C7 C8 C9 119.7(4) . . ?
C9 C8 H8 120.1 . . ?
C8 C9 C29 120.2(4) . . ?
C10 C9 C8 119.5(4) . . ?
C10 C9 C29 120.3(3) . . ?
C9 C10 H10 119.8 . . ?
C11 C10 C9 120.5(4) . . ?
C11 C10 H10 119.8 . . ?
C10 C11 H11 119.6 . . ?
C10 C11 C12 120.7(4) . . ?
C12 C11 H11 119.6 . . ?
C7 C12 H12 120.0 . . ?
C11 C12 C7 119.9(4) . . ?
C11 C12 H12 120.0 . . ?
C4 C13 H13 108.3 . . ?
C4 C13 C21 109.8(4) . . ?
C14 C13 C4 112.0(4) . . ?
C14 C13 H13 108.3 . . ?
C14 C13 C21 110.2(4) . . ?
C21 C13 H13 108.3 . . ?
C13 C14 H14A 109.5 . . ?
C13 C14 H14B 109.5 . . ?
C13 C14 H14C 109.5 . . ?
H14A C14 H14B 109.5 . . ?
H14A C14 H14C 109.5 . . ?
H14B C14 H14C 109.5 . . ?
N3 C15 C16 118.5(4) . . ?
N3 C15 C26 118.8(4) . . ?
C16 C15 C26 122.6(4) . . ?
C15 C16 H16 119.3 . . ?
C17 C16 C15 121.3(4) . . ?
C17 C16 H16 119.3 . . ?
C16 C17 H17 120.1 . . ?
C16 C17 C18 119.9(4) . . ?
C18 C17 H17 120.1 . . ?
C17 C18 C20 123.0(4) . . ?
C19 C18 C17 116.7(4) . . ?
C19 C18 C20 120.3(4) . . ?
N3 C19 C18 122.8(4) . . ?
N3 C19 H19 118.6 . . ?
C18 C19 H19 118.6 . . ?
C29 C20 C18 179.0(4) . . ?
C13 C21 H21A 109.5 . . ?
C13 C21 H21B 109.5 . . ?
C13 C21 H21C 109.5 . . ?
H21A C21 H21B 109.5 . . ?
H21A C21 H21C 109.5 . . ?
H21B C21 H21C 109.5 . . ?
N5 C22 C23 178.7(6) . . ?
C22 C23 H23A 109.5 . . ?
C22 C23 H23B 109.5 . . ?
C22 C23 H23C 109.5 . . ?
H23A C23 H23B 109.5 . . ?
H23A C23 H23C 109.5 . . ?
H23B C23 H23C 109.5 . . ?
N6 C24 C25 178.7(6) . . ?
C24 C25 H25A 109.5 . . ?
C24 C25 H25B 109.5 . . ?
C24 C25 H25C 109.5 . . ?
H25A C25 H25B 109.5 . . ?
H25A C25 H25C 109.5 . . ?
H25B C25 H25C 109.5 . . ?
C15 C26 H26 107.1 . . ?
C15 C26 C27 110.0(4) . . ?
C15 C26 C28 113.2(4) . . ?
C27 C26 H26 107.1 . . ?
C28 C26 H26 107.1 . . ?
C28 C26 C27 112.0(5) . . ?
C26 C27 H27A 109.5 . . ?
C26 C27 H27B 109.5 . . ?
C26 C27 H27C 109.5 . . ?
H27A C27 H27B 109.5 . . ?
H27A C27 H27C 109.5 . . ?
H27B C27 H27C 109.5 . . ?
C26 C28 H28A 109.5 . . ?
C26 C28 H28B 109.5 . . ?
C26 C28 H28C 109.5 . . ?
H28A C28 H28B 109.5 . . ?
H28A C28 H28C 109.5 . . ?
H28B C28 H28C 109.5 . . ?
C20 C29 C9 177.5(4) . . ?
C6 C30 C1 175.6(5) . . ?
F2_2 B1_2 F3_2 111.3(4) . . ?
F2_2 B1_2 F4_2 111.7(4) . . ?
F2_2 B1_2 F5_2 108.5(4) . . ?
F3_2 B1_2 F5_2 107.6(4) . . ?
F4_2 B1_2 F3_2 110.4(4) . . ?
F4_2 B1_2 F5_2 107.1(4) . . ?
F2_3 B1_3 F3_3 112.2(8) . . ?
F2_3 B1_3 F4_3 105.1(9) . . ?
F2_3 B1_3 F5_3 111.5(9) . . ?
F3_3 B1_3 F4_3 109.0(7) . . ?
F3_3 B1_3 F5_3 111.6(7) . . ?
F5_3 B1_3 F4_3 107.2(7) . . ?
F2_13 B1_13 F5_13 103.6(16) . . ?
F3_13 B1_13 F2_13 99.4(16) . . ?
F3_13 B1_13 F4_13 111.0(16) . . ?
F3_13 B1_13 F5_13 119.3(16) . . ?
F4_13 B1_13 F2_13 102.8(15) . . ?
F4_13 B1_13 F5_13 117.2(15) . . ?
N1_4 C2_4 C3_4 178.6(7) . . ?
C2_4 C3_4 H3A_4 109.5 . . ?
C2_4 C3_4 H3B_4 109.5 . . ?
C2_4 C3_4 H3C_4 109.5 . . ?
H3A_4 C3_4 H3B_4 109.5 . . ?
H3A_4 C3_4 H3C_4 109.5 . . ?
H3B_4 C3_4 H3C_4 109.5 . . ?
N1_5 C2_5 C3_5 177.4(10) . . ?
C2_5 C3_5 H3A_5 109.5 . . ?
C2_5 C3_5 H3B_5 109.5 . . ?
C2_5 C3_5 H3C_5 109.5 . . ?
H3A_5 C3_5 H3B_5 109.5 . . ?
H3A_5 C3_5 H3C_5 109.5 . . ?
H3B_5 C3_5 H3C_5 109.5 . . ?
N1_6 C2_6 C3_6 177.5(9) . . ?
C2_6 C3_6 H3A_6 109.5 . . ?
C2_6 C3_6 H3B_6 109.5 . . ?
C2_6 C3_6 H3C_6 109.5 . . ?
H3A_6 C3_6 H3B_6 109.5 . . ?
H3A_6 C3_6 H3C_6 109.5 . . ?
H3B_6 C3_6 H3C_6 109.5 . . ?
N1_7 C2_7 C3_7 172(3) . . ?
C2_7 C3_7 H3A_7 109.5 . . ?
C2_7 C3_7 H3B_7 109.5 . . ?
C2_7 C3_7 H3C_7 109.5 . . ?
H3A_7 C3_7 H3B_7 109.5 . . ?
H3A_7 C3_7 H3C_7 109.5 . . ?
H3B_7 C3_7 H3C_7 109.5 . . ?
N1_17 C2_17 C3_17 173(4) . . ?
C2_17 C3_17 H3A_17 109.5 . . ?
C2_17 C3_17 H3B_17 109.5 . . ?
C2_17 C3_17 H3C_17 109.5 . . ?
H3A_17 C3_17 H3B_17 109.5 . . ?
H3A_17 C3_17 H3C_17 109.5 . . ?
H3B_17 C3_17 H3C_17 109.5 . . ?

loop_
_geom_bond_atom_site_label_1
_geom_bond_atom_site_label_2
_geom_bond_distance
_geom_bond_site_symmetry_2
_geom_bond_publ_flag
Pd1 N1 2.037(3) 2_656 ?
Pd1 N3 2.026(3) . ?
Pd1 N5 1.978(3) . ?
Pd1 N6 1.977(3) . ?
N1 C4 1.350(6) . ?
N1 C5 1.346(5) . ?
C1 C2 1.408(7) . ?
C1 C5 1.390(6) . ?
C1 C30 1.422(6) . ?
C2 H2 0.9500 . ?
C2 C3 1.370(7) . ?
N3 C15 1.354(5) . ?
N3 C19 1.349(5) . ?
C3 H3 0.9500 . ?
C3 C4 1.395(7) . ?
C4 C13 1.508(6) . ?
N5 C22 1.123(6) . ?
C5 H5 0.9500 . ?
N6 C24 1.129(6) . ?
C6 C7 1.432(6) . ?
C6 C30 1.202(6) . ?
C7 C8 1.399(6) . ?
C7 C12 1.394(6) . ?
C8 H8 0.9500 . ?
C8 C9 1.403(5) . ?
C9 C10 1.385(6) . ?
C9 C29 1.425(6) . ?
C10 H10 0.9500 . ?
C10 C11 1.378(7) . ?
C11 H11 0.9500 . ?
C11 C12 1.379(6) . ?
C12 H12 0.9500 . ?
C13 H13 1.0000 . ?
C13 C14 1.507(8) . ?
C13 C21 1.524(8) . ?
C14 H14A 0.9800 . ?
C14 H14B 0.9800 . ?
C14 H14C 0.9800 . ?
C15 C16 1.377(7) . ?
C15 C26 1.508(6) . ?
C16 H16 0.9500 . ?
C16 C17 1.373(7) . ?
C17 H17 0.9500 . ?
C17 C18 1.399(6) . ?
C18 C19 1.374(6) . ?
C18 C20 1.413(6) . ?
C19 H19 0.9500 . ?
C20 C29 1.207(6) . ?
C21 H21A 0.9800 . ?
C21 H21B 0.9800 . ?
C21 H21C 0.9800 . ?
C22 C23 1.448(7) . ?
C23 H23A 0.9800 . ?
C23 H23B 0.9800 . ?
C23 H23C 0.9800 . ?
C24 C25 1.452(6) . ?
C25 H25A 0.9800 . ?
C25 H25B 0.9800 . ?
C25 H25C 0.9800 . ?
C26 H26 1.0000 . ?
C26 C27 1.512(7) . ?
C26 C28 1.509(6) . ?
C27 H27A 0.9800 . ?
C27 H27B 0.9800 . ?
C27 H27C 0.9800 . ?
C28 H28A 0.9800 . ?
C28 H28B 0.9800 . ?
C28 H28C 0.9800 . ?
B1_2 F2_2 1.365(6) . ?
B1_2 F3_2 1.397(6) . ?
B1_2 F4_2 1.370(6) . ?
B1_2 F5_2 1.411(6) . ?
B1_3 F2_3 1.332(11) . ?
B1_3 F3_3 1.355(9) . ?
B1_3 F4_3 1.398(11) . ?
B1_3 F5_3 1.386(9) . ?
B1_13 F2_13 1.364(17) . ?
B1_13 F3_13 1.324(15) . ?
B1_13 F4_13 1.354(16) . ?
B1_13 F5_13 1.388(15) . ?
N1_4 C2_4 1.128(7) . ?
C2_4 C3_4 1.432(8) . ?
C3_4 H3A_4 0.9800 . ?
C3_4 H3B_4 0.9800 . ?
C3_4 H3C_4 0.9800 . ?
N1_5 C2_5 1.133(9) . ?
C2_5 C3_5 1.438(10) . ?
C3_5 H3A_5 0.9800 . ?
C3_5 H3B_5 0.9800 . ?
C3_5 H3C_5 0.9800 . ?
N1_6 C2_6 1.128(9) . ?
C2_6 C3_6 1.412(9) . ?
C3_6 H3A_6 0.9800 . ?
C3_6 H3B_6 0.9800 . ?
C3_6 H3C_6 0.9800 . ?
N1_7 C2_7 1.132(14) . ?
C2_7 C3_7 1.432(15) . ?
C3_7 H3A_7 0.9800 . ?
C3_7 H3B_7 0.9800 . ?
C3_7 H3C_7 0.9800 . ?
N1_17 C2_17 1.132(15) . ?
C2_17 C3_17 1.421(16) . ?
C3_17 H3A_17 0.9800 . ?
C3_17 H3B_17 0.9800 . ?
C3_17 H3C_17 0.9800 . ?
